data_2241781
loop_
_publ_author_name
'Subasri, S.'
'Timiri, Ajay Kumar'
'Barji, Nayan Sinha'
'Venkatesh, Jayaprakash'
'Vijayan, Viswanathan'
'Velmurugan, Devadasan'

_publ_section_title
;
 Crystal structures of
 2-[(4,6-diaminopyrimidin-2-yl)sulfanyl]-<i>N</i>-(3-nitrophenyl)acetamide
 monohydrate and
 <i>N</i>-(2-chlorophenyl)-2-[(4,6-diaminopyrimidin-2-yl)sulfanyl]acetamide
;
_journal_coeditor_code SU5311
_journal_issue 8
_journal_name_full 'Acta Crystallographica Section E'
_journal_page_first 1171
_journal_page_last 1175
_journal_paper_doi 10.1107/S2056989016011658
_journal_volume 72
_journal_year 2016
_chemical_formula_iupac 'C12 H12 Cl N5 O S'
_chemical_formula_moiety 'C12 H12 Cl N5 O S'
_chemical_formula_sum 'C12 H12 Cl N5 O S'
_chemical_formula_weight 309.78
_chemical_name_systematic
;
<i>N</i>-(2-Chlorophenyl)-2-[(4,6-diaminopyrimidin-2-yl)sulfanyl]acetamide
;
_space_group_crystal_system triclinic
_space_group_IT_number 2
_space_group_name_Hall '-P 1'
_space_group_name_H-M_alt 'P -1'
_symmetry_space_group_name_Hall '-P 1'
_symmetry_space_group_name_H-M 'P -1'
_atom_sites_solution_hydrogens mixed
_atom_sites_solution_primary direct
_atom_sites_solution_secondary difmap
_audit_creation_method SHELXL-2014/6
_cell_angle_alpha 91.410(2)
_cell_angle_beta 105.924(2)
_cell_angle_gamma 94.647(2)
_cell_formula_units_Z 2
_cell_length_a 7.2528(2)
_cell_length_b 7.6249(3)
_cell_length_c 13.0649(4)
_cell_measurement_reflns_used 2822
_cell_measurement_temperature 293(2)
_cell_measurement_theta_max 26.434
_cell_measurement_theta_min 1.623
_cell_volume 691.68(4)
_computing_cell_refinement
;
SAINT (Bruker, 2008)
;
_computing_data_collection
;
APEX2 (Bruker, 2008)
;
_computing_data_reduction
;
SAINT (Bruker, 2008)
;
_computing_molecular_graphics
;
Mercury (Macrae <i>et al.</i>,  2008) and PLATON (Spek, 2009)
;
_computing_publication_material
;
SHELXL2014 (Sheldrick, 2015) and PLATON (Spek, 2009)
;
_computing_structure_refinement
;
SHELXL2014 (Sheldrick, 2015)
;
_computing_structure_solution
;
SHELXS97 (Sheldrick, 2008)
;
_diffrn_ambient_temperature 293(2)
_diffrn_measured_fraction_theta_full 0.998
_diffrn_measured_fraction_theta_max 0.989
_diffrn_measurement_device_type 'Bruker SMART APEXII area-detector'
_diffrn_measurement_method '\w and \f scans'
_diffrn_radiation_type MoK\a
_diffrn_radiation_wavelength 0.71073
_diffrn_reflns_av_R_equivalents 0.0223
_diffrn_reflns_limit_h_max 8
_diffrn_reflns_limit_h_min -9
_diffrn_reflns_limit_k_max 9
_diffrn_reflns_limit_k_min -9
_diffrn_reflns_limit_l_max 16
_diffrn_reflns_limit_l_min -16
_diffrn_reflns_number 10154
_diffrn_reflns_theta_full 25.242
_diffrn_reflns_theta_max 26.434
_diffrn_reflns_theta_min 1.623
_exptl_absorpt_coefficient_mu 0.430
_exptl_absorpt_correction_T_max 0.845
_exptl_absorpt_correction_T_min 0.785
_exptl_absorpt_correction_type multi-scan
_exptl_absorpt_process_details
;
(<i>SADABS</i>; Bruker, 2008)
;
_exptl_crystal_colour colourless
_exptl_crystal_density_diffrn 1.487
_exptl_crystal_description block
_exptl_crystal_F_000 320
_exptl_crystal_size_max 0.30
_exptl_crystal_size_mid 0.20
_exptl_crystal_size_min 0.15
_refine_diff_density_max 0.499
_refine_diff_density_min -0.496
_refine_ls_extinction_method none
_refine_ls_goodness_of_fit_ref 1.037
_refine_ls_hydrogen_treatment mixed
_refine_ls_matrix_type full
_refine_ls_number_parameters 201
_refine_ls_number_reflns 2822
_refine_ls_number_restraints 0
_refine_ls_restrained_S_all 1.037
_refine_ls_R_factor_all 0.0392
_refine_ls_R_factor_gt 0.0354
_refine_ls_shift/su_max 0.000
_refine_ls_shift/su_mean 0.000
_refine_ls_structure_factor_coef Fsqd
_refine_ls_weighting_details 'w=1/[\s^2^(Fo^2^)+(0.0515P)^2^+0.2692P] where P=(Fo^2^+2Fc^2^)/3'
_refine_ls_weighting_scheme calc
_refine_ls_wR_factor_gt 0.0957
_refine_ls_wR_factor_ref 0.0994
_reflns_number_gt 2519
_reflns_number_total 2822
_reflns_threshold_expression 'I > 2\s(I)'
_cod_data_source_file su5311sup1.cif
_cod_data_source_block II
_cod_database_code 2241781
_shelx_space_group_comment
;
The symmetry employed for this shelxl refinement is uniquely defined
by the following loop, which should always be used as a source of
symmetry information in preference to the above space-group names.
They are only intended as comments.
;
_shelx_estimated_absorpt_t_min 0.882
_shelx_estimated_absorpt_t_max 0.919
_shelxl_version_number 2014/6

loop_
_space_group_symop_operation_xyz
'x, y, z'
'-x, -y, -z'

loop_
_atom_site_type_symbol
_atom_site_label
_atom_site_fract_x
_atom_site_fract_y
_atom_site_fract_z
_atom_site_U_iso_or_equiv
_atom_site_adp_type
_atom_site_calc_flag
_atom_site_occupancy
Cl Cl1 -0.32045(7) 0.83502(8) 0.11080(5) 0.06488(18) Uani d 1
S S1 0.22688(6) 0.44103(6) 0.41282(3) 0.04714(15) Uani d 1
O O1 0.35760(17) 0.81194(17) 0.26781(10) 0.0503(3) Uani d 1
N N1 -0.2505(3) -0.0531(2) 0.40354(14) 0.0541(4) Uani d 1
H H1A -0.163(3) -0.091(3) 0.4537(18) 0.051(6) Uiso d 1
H H1B -0.361(3) -0.101(3) 0.3829(18) 0.058(6) Uiso d 1
N N2 -0.4671(2) 0.4665(2) 0.23211(16) 0.0576(5) Uani d 1
H H2A -0.437(3) 0.572(3) 0.2321(18) 0.062(7) Uiso d 1
H H2B -0.584(4) 0.428(3) 0.2221(19) 0.070(7) Uiso d 1
N N3 -0.03937(19) 0.19020(19) 0.40540(10) 0.0396(3) Uani d 1
N N4 -0.14840(18) 0.44884(18) 0.31711(10) 0.0371(3) Uani d 1
N N5 0.0527(2) 0.6847(2) 0.20471(11) 0.0416(3) Uani d 1
H H5 -0.040(3) 0.631(3) 0.2233(15) 0.045(5) Uiso d 1
C C1 -0.2221(2) 0.1113(2) 0.37325(12) 0.0383(3) Uani d 1
C C2 -0.3723(2) 0.1992(2) 0.31353(13) 0.0403(4) Uani d 1
H H2 -0.4970 0.1447 0.2910 0.048 Uiso calc 1
C C3 -0.3310(2) 0.3694(2) 0.28860(13) 0.0378(3) Uani d 1
C C4 -0.0176(2) 0.3525(2) 0.37342(11) 0.0353(3) Uani d 1
C C5 0.2110(3) 0.6742(2) 0.39173(13) 0.0453(4) Uani d 1
H H5A 0.0924 0.7068 0.4045 0.054 Uiso calc 1
H H5B 0.3169 0.7396 0.4442 0.054 Uiso calc 1
C C6 0.2155(2) 0.7302(2) 0.28193(12) 0.0359(3) Uani d 1
C C7 0.0187(2) 0.7245(2) 0.09613(12) 0.0375(3) Uani d 1
C C8 -0.1521(2) 0.7917(2) 0.04306(14) 0.0428(4) Uani d 1
C C9 -0.1897(3) 0.8314(3) -0.06301(15) 0.0545(5) Uani d 1
H H9 -0.3048 0.8763 -0.0976 0.065 Uiso calc 1
C C10 -0.0557(4) 0.8039(3) -0.11667(15) 0.0603(6) Uani d 1
H H10 -0.0795 0.8312 -0.1879 0.072 Uiso calc 1
C C11 0.1148(3) 0.7360(3) -0.06546(15) 0.0556(5) Uani d 1
H H11 0.2048 0.7168 -0.1024 0.067 Uiso calc 1
C C12 0.1516(3) 0.6965(2) 0.04065(14) 0.0454(4) Uani d 1
H H12 0.2665 0.6508 0.0748 0.055 Uiso calc 1

loop_
_atom_site_aniso_label
_atom_site_aniso_U_11
_atom_site_aniso_U_22
_atom_site_aniso_U_33
_atom_site_aniso_U_12
_atom_site_aniso_U_13
_atom_site_aniso_U_23
Cl1 0.0473(3) 0.0730(4) 0.0803(4) 0.0106(2) 0.0244(2) 0.0255(3)
S1 0.0309(2) 0.0609(3) 0.0435(2) -0.00578(18) 0.00128(17) 0.0193(2)
O1 0.0404(6) 0.0548(7) 0.0492(7) -0.0158(5) 0.0072(5) 0.0071(6)
N1 0.0440(9) 0.0474(9) 0.0579(10) -0.0079(7) -0.0061(8) 0.0187(7)
N2 0.0319(8) 0.0501(10) 0.0858(13) 0.0021(7) 0.0066(8) 0.0271(9)
N3 0.0339(7) 0.0466(8) 0.0349(7) -0.0005(6) 0.0043(5) 0.0105(6)
N4 0.0318(6) 0.0431(7) 0.0360(7) -0.0010(5) 0.0094(5) 0.0082(5)
N5 0.0339(7) 0.0515(8) 0.0360(7) -0.0097(6) 0.0072(6) 0.0099(6)
C1 0.0388(8) 0.0418(8) 0.0307(7) -0.0015(7) 0.0052(6) 0.0049(6)
C2 0.0314(8) 0.0458(9) 0.0390(8) -0.0034(6) 0.0037(6) 0.0068(7)
C3 0.0322(8) 0.0447(9) 0.0364(8) 0.0017(6) 0.0097(6) 0.0070(6)
C4 0.0315(7) 0.0469(9) 0.0262(7) -0.0018(6) 0.0073(6) 0.0049(6)
C5 0.0447(9) 0.0511(10) 0.0343(8) -0.0120(7) 0.0062(7) -0.0025(7)
C6 0.0355(8) 0.0324(7) 0.0376(8) -0.0031(6) 0.0082(6) 0.0013(6)
C7 0.0398(8) 0.0337(8) 0.0350(8) -0.0089(6) 0.0069(6) 0.0043(6)
C8 0.0405(9) 0.0384(8) 0.0446(9) -0.0071(7) 0.0061(7) 0.0053(7)
C9 0.0582(11) 0.0472(10) 0.0447(10) -0.0083(8) -0.0049(8) 0.0103(8)
C10 0.0873(15) 0.0526(11) 0.0325(9) -0.0121(10) 0.0073(9) 0.0031(8)
C11 0.0761(14) 0.0496(10) 0.0447(10) -0.0064(9) 0.0269(10) -0.0024(8)
C12 0.0486(10) 0.0421(9) 0.0456(9) -0.0015(7) 0.0145(8) 0.0029(7)

loop_
_atom_type_symbol
_atom_type_description
_atom_type_scat_dispersion_real
_atom_type_scat_dispersion_imag
_atom_type_scat_source
C C 0.0033 0.0016 'International Tables Vol C Tables 4.2.6.8 and 6.1.1.4'
H H 0.0000 0.0000 'International Tables Vol C Tables 4.2.6.8 and 6.1.1.4'
N N 0.0061 0.0033 'International Tables Vol C Tables 4.2.6.8 and 6.1.1.4'
O O 0.0106 0.0060 'International Tables Vol C Tables 4.2.6.8 and 6.1.1.4'
S S 0.1246 0.1234 'International Tables Vol C Tables 4.2.6.8 and 6.1.1.4'
Cl Cl 0.1484 0.1585 'International Tables Vol C Tables 4.2.6.8 and 6.1.1.4'

loop_
_geom_angle_atom_site_label_1
_geom_angle_atom_site_label_2
_geom_angle_atom_site_label_3
_geom_angle
C4 S1 C5 103.22(8)
C1 N1 H1A 118.4(15)
C1 N1 H1B 116.7(16)
H1A N1 H1B 123(2)
C3 N2 H2A 116.6(17)
C3 N2 H2B 118.0(17)
H2A N2 H2B 120(2)
C4 N3 C1 115.11(13)
C4 N4 C3 114.72(13)
C6 N5 C7 125.63(14)
C6 N5 H5 116.8(13)
C7 N5 H5 117.5(13)
N1 C1 N3 117.08(15)
N1 C1 C2 121.83(15)
N3 C1 C2 121.08(14)
C3 C2 C1 117.94(14)
C3 C2 H2 121.0
C1 C2 H2 121.0
N2 C3 N4 115.59(15)
N2 C3 C2 122.48(15)
N4 C3 C2 121.90(15)
N4 C4 N3 129.18(14)
N4 C4 S1 118.71(12)
N3 C4 S1 112.10(11)
C6 C5 S1 115.29(12)
C6 C5 H5A 108.5
S1 C5 H5A 108.5
C6 C5 H5B 108.5
S1 C5 H5B 108.5
H5A C5 H5B 107.5
O1 C6 N5 124.20(15)
O1 C6 C5 121.24(15)
N5 C6 C5 114.56(14)
C12 C7 C8 118.68(15)
C12 C7 N5 121.45(15)
C8 C7 N5 119.87(15)
C9 C8 C7 121.22(18)
C9 C8 Cl1 118.54(15)
C7 C8 Cl1 120.20(13)
C10 C9 C8 119.36(19)
C10 C9 H9 120.3
C8 C9 H9 120.3
C9 C10 C11 120.31(17)
C9 C10 H10 119.8
C11 C10 H10 119.8
C10 C11 C12 120.09(19)
C10 C11 H11 120.0
C12 C11 H11 120.0
C7 C12 C11 120.34(18)
C7 C12 H12 119.8
C11 C12 H12 119.8

loop_
_geom_bond_atom_site_label_1
_geom_bond_atom_site_label_2
_geom_bond_distance
Cl1 C8 1.7397(19)
S1 C4 1.7753(15)
S1 C5 1.8135(19)
O1 C6 1.2207(19)
N1 C1 1.340(2)
N1 H1A 0.85(2)
N1 H1B 0.83(2)
N2 C3 1.346(2)
N2 H2A 0.81(3)
N2 H2B 0.85(3)
N3 C4 1.327(2)
N3 C1 1.359(2)
N4 C4 1.318(2)
N4 C3 1.360(2)
N5 C6 1.340(2)
N5 C7 1.417(2)
N5 H5 0.85(2)
C1 C2 1.386(2)
C2 C3 1.375(2)
C2 H2 0.9300
C5 C6 1.515(2)
C5 H5A 0.9700
C5 H5B 0.9700
C7 C12 1.382(2)
C7 C8 1.388(2)
C8 C9 1.383(3)
C9 C10 1.371(3)
C9 H9 0.9300
C10 C11 1.382(3)
C10 H10 0.9300
C11 C12 1.384(3)
C11 H11 0.9300
C12 H12 0.9300

loop_
_geom_hbond_atom_site_label_D
_geom_hbond_atom_site_label_H
_geom_hbond_atom_site_label_A
_geom_hbond_site_symmetry_A
_geom_hbond_distance_DH
_geom_hbond_distance_HA
_geom_hbond_distance_DA
_geom_hbond_angle_DHA
N5 H5 N4 . 0.85(2) 2.12(2) 2.898(2) 152(2)
N2 H2A Cl1 . 0.81(3) 2.81(2) 3.493(2) 143(2)
N1 H1A N3 2_556 0.85(2) 2.21(2) 3.058(2) 174(2)
N1 H1B O1 1_445 0.83(2) 2.21(2) 2.992(2) 157(2)
N2 H2A O1 1_455 0.81(3) 2.56(2) 3.095(2) 124(2)
C2 H2 O1 1_445 0.93 2.64 3.353(2) 134

loop_
_geom_torsion_atom_site_label_1
_geom_torsion_atom_site_label_2
_geom_torsion_atom_site_label_3
_geom_torsion_atom_site_label_4
_geom_torsion
C4 N3 C1 N1 179.80(16)
C4 N3 C1 C2 -1.4(2)
N1 C1 C2 C3 178.13(17)
N3 C1 C2 C3 -0.6(3)
C4 N4 C3 N2 179.24(16)
C4 N4 C3 C2 -2.5(2)
C1 C2 C3 N2 -179.19(18)
C1 C2 C3 N4 2.7(3)
C3 N4 C4 N3 0.3(2)
C3 N4 C4 S1 178.72(11)
C1 N3 C4 N4 1.7(2)
C1 N3 C4 S1 -176.86(11)
C5 S1 C4 N4 15.56(15)
C5 S1 C4 N3 -165.73(12)
C4 S1 C5 C6 -89.86(13)
C7 N5 C6 O1 -0.6(3)
C7 N5 C6 C5 178.60(16)
S1 C5 C6 O1 -106.66(16)
S1 C5 C6 N5 74.10(18)
C6 N5 C7 C12 47.4(2)
C6 N5 C7 C8 -133.27(18)
C12 C7 C8 C9 -0.5(2)
N5 C7 C8 C9 -179.80(15)
C12 C7 C8 Cl1 -178.14(12)
N5 C7 C8 Cl1 2.5(2)
C7 C8 C9 C10 0.0(3)
Cl1 C8 C9 C10 177.71(14)
C8 C9 C10 C11 0.5(3)
C9 C10 C11 C12 -0.5(3)
C8 C7 C12 C11 0.5(2)
N5 C7 C12 C11 179.79(15)
C10 C11 C12 C7 0.0(3)

_cod_database_fobs_code 2241781
